data_4116772
loop_
_publ_author_name
'Keiichiro Ogawa'
'Yoshiro Kasahara'
'Yohko Ohtani'
'Jun Harada'

_publ_section_title
;
 Crystal Structure Change for the Thermochromy of N-Salicylideneanilines.
 The First Observation by X-ray Diffraction
;
_journal_name_full 'Journal of the American Chemical Society'
_journal_page_first 7107
_journal_page_last 7108
_journal_paper_doi 10.1021/ja980972v
_journal_volume 120
_journal_year 1998
_chemical_formula_sum 'C13 H10 Cl N O2'
_chemical_formula_weight 247.67
_chemical_name_systematic
; 
N-(5-chloro-2-hydroxybenzylidene)-4-hydroxyaniline
;
_space_group_IT_number 14
_symmetry_cell_setting monoclinic
_symmetry_space_group_name_Hall '-P 2yab'
_symmetry_space_group_name_H-M 'P 1 21/a 1'
_atom_sites_solution_hydrogens geom
_atom_sites_solution_primary direct
_atom_sites_solution_secondary difmap
_audit_creation_method SHELXL-97
_cell_angle_alpha 90.00
_cell_angle_beta 93.606(5)
_cell_angle_gamma 90.00
_cell_formula_units_Z 4
_cell_length_a 7.2240(3)
_cell_length_b 12.6908(8)
_cell_length_c 12.5188(7)
_cell_measurement_reflns_used 27
_cell_measurement_temperature 375(2)
_cell_measurement_theta_max 14.0
_cell_measurement_theta_min 10.0
_cell_volume 1145.43(11)
_computing_cell_refinement '      LATCON (Xtal: Schwarzenbach, King)'
_computing_data_collection
;
Rigaku AFC6A, MSC/AFC Diffractometer Control Software
;
_computing_data_reduction
;      DIFDAT_ADDREF_SORTRF (Xtal: Stewart, Merom, Holden, Doherty, Hall
                                   Maslen, Spadaccini & Davenport)
;
_computing_molecular_graphics '      ORTEP (Xtal: Davenport, Hall & Dreissig)'
_computing_publication_material 'SHELXL-97 (Sheldrick, 1997)'
_computing_structure_refinement 'SHELXL-97 (Sheldrick, 1997)'
_computing_structure_solution 'SHELXS-97 (Sheldrick, 1990)'
_diffrn_ambient_temperature 375(2)
_diffrn_measured_fraction_theta_full 0.959
_diffrn_measured_fraction_theta_max 0.959
_diffrn_measurement_device_type 'Rigaku AFC6A'
_diffrn_measurement_method \q/2\q
_diffrn_radiation_monochromator graphite
_diffrn_radiation_source 'fine-focus sealed tube'
_diffrn_radiation_type MoK\a
_diffrn_radiation_wavelength 0.71073
_diffrn_reflns_av_R_equivalents 0.0284
_diffrn_reflns_av_sigmaI/netI 0.0914
_diffrn_reflns_limit_h_max 10
_diffrn_reflns_limit_h_min 0
_diffrn_reflns_limit_k_max 17
_diffrn_reflns_limit_k_min 0
_diffrn_reflns_limit_l_max 17
_diffrn_reflns_limit_l_min -17
_diffrn_reflns_number 3584
_diffrn_reflns_theta_full 30.00
_diffrn_reflns_theta_max 30.00
_diffrn_reflns_theta_min 2.29
_diffrn_standards_decay_% 0
_diffrn_standards_interval_count 150
_diffrn_standards_number 3
_exptl_absorpt_coefficient_mu 0.321
_exptl_absorpt_correction_T_max 0.9386
_exptl_absorpt_correction_T_min 0.8824
_exptl_crystal_colour yellow
_exptl_crystal_density_diffrn 1.436
_exptl_crystal_description rectangular
_exptl_crystal_F_000 512
_exptl_crystal_size_max 0.40
_exptl_crystal_size_mid 0.35
_exptl_crystal_size_min 0.20
_refine_diff_density_max 0.247
_refine_diff_density_min -0.257
_refine_diff_density_rms 0.075
_refine_ls_extinction_method none
_refine_ls_goodness_of_fit_ref 0.991
_refine_ls_hydrogen_treatment mixed
_refine_ls_matrix_type full
_refine_ls_number_parameters 195
_refine_ls_number_reflns 3339
_refine_ls_number_restraints 0
_refine_ls_restrained_S_all 0.991
_refine_ls_R_factor_all 0.1571
_refine_ls_R_factor_gt 0.0486
_refine_ls_shift/su_max 0.001
_refine_ls_shift/su_mean 0.000
_refine_ls_structure_factor_coef Fsqd
_refine_ls_weighting_details 'w=1/[\s^2^(Fo^2^)+(0.0525P)^2^+0.0326P] where P=(Fo^2^+2Fc^2^)/3'
_refine_ls_weighting_scheme calc
_refine_ls_wR_factor_gt 0.1116
_refine_ls_wR_factor_ref 0.1442
_reflns_number_gt 1531
_reflns_number_total 3339
_reflns_threshold_expression >2sigma(I)
_cod_data_source_file ja980972v_6.cif
_cod_data_source_block poc375
_cod_depositor_comments
;
The following automatic conversions were performed:

'_refine_ls_weighting_scheme' value 'calc
w=1/[\s^2^(Fo^2^)+(0.0525P)^2^+0.0326P] where P=(Fo^2^+2Fc^2^)/3' was
changed to 'calc'. New tag '_refine_ls_weighting_details' was
created. The value of the new tag was set to
'w=1/[\s^2^(Fo^2^)+(0.0525P)^2^+0.0326P] where P=(Fo^2^+2Fc^2^)/3'.

Automatic conversion script
Id: cif_fix_values 3143 2015-03-26 13:38:13Z robertas 
;
_cod_database_code 4116772

loop_
_symmetry_equiv_pos_as_xyz
'x, y, z'
'-x+1/2, y+1/2, -z'
'-x, -y, -z'
'x-1/2, -y-1/2, z'

loop_
_atom_site_label
_atom_site_type_symbol
_atom_site_fract_x
_atom_site_fract_y
_atom_site_fract_z
_atom_site_U_iso_or_equiv
_atom_site_adp_type
_atom_site_occupancy
_atom_site_calc_flag
_atom_site_refinement_flags
C1 C 0.0400(3) 0.79886(18) -0.16807(15) 0.0467(5) Uani 1 d .
C2 C 0.0431(3) 0.68747(17) -0.16506(16) 0.0500(5) Uani 1 d .
C3 C 0.0892(4) 0.6384(2) -0.06646(18) 0.0605(6) Uani 1 d .
C4 C 0.1327(3) 0.6963(2) 0.02368(19) 0.0585(6) Uani 1 d .
C5 C 0.1309(3) 0.80522(19) 0.01901(16) 0.0547(6) Uani 1 d .
C6 C 0.0860(3) 0.8567(2) -0.07466(17) 0.0545(6) Uani 1 d .
C7 C -0.0151(3) 0.8528(2) -0.26563(16) 0.0520(6) Uani 1 d .
C8 C -0.1190(3) 0.84611(17) -0.45220(15) 0.0471(5) Uani 1 d .
C9 C -0.2150(3) 0.93987(19) -0.46090(16) 0.0530(6) Uani 1 d .
C10 C -0.2780(3) 0.97736(19) -0.55999(17) 0.0548(6) Uani 1 d .
C11 C -0.2457(3) 0.92067(18) -0.65181(15) 0.0511(5) Uani 1 d .
C12 C -0.1488(4) 0.8273(2) -0.64306(17) 0.0586(6) Uani 1 d .
C13 C -0.0859(3) 0.7900(2) -0.54422(17) 0.0550(6) Uani 1 d .
N1 N -0.0532(3) 0.80161(18) -0.35305(13) 0.0519(5) Uani 1 d .
H1 H -0.0384(10) 0.739(4) -0.35126(17) 0.047(10) Uiso 0.50(3) calc PR
O2 O 0.0054(3) 0.63097(14) -0.25224(13) 0.0670(5) Uani 1 d .
H2 H -0.024(6) 0.670(3) -0.302(3) 0.047(10) Uiso 0.50(3) calc PR
O11 O -0.3064(3) 0.95341(16) -0.75129(12) 0.0717(5) Uani 1 d .
Cl Cl 0.18883(12) 0.87640(6) 0.13558(5) 0.0854(3) Uani 1 d .
H3 H 0.093(4) 0.560(2) -0.066(2) 0.084(9) Uiso 1 d .
H4 H 0.160(3) 0.667(2) 0.087(2) 0.070(7) Uiso 1 d .
H6 H 0.070(3) 0.933(2) -0.0806(19) 0.074(8) Uiso 1 d .
H7 H -0.029(3) 0.930(2) -0.2649(16) 0.053(6) Uiso 1 d .
H9 H -0.243(3) 0.9793(18) -0.3982(19) 0.067(7) Uiso 1 d .
H10 H -0.350(3) 1.0427(19) -0.5675(17) 0.058(6) Uiso 1 d .
H11 H -0.362(4) 1.012(3) -0.746(3) 0.106(12) Uiso 1 d .
H12 H -0.121(3) 0.7858(19) -0.705(2) 0.075(7) Uiso 1 d .
H13 H -0.014(3) 0.725(2) -0.5370(18) 0.064(7) Uiso 1 d .

loop_
_atom_site_aniso_label
_atom_site_aniso_U_11
_atom_site_aniso_U_22
_atom_site_aniso_U_33
_atom_site_aniso_U_23
_atom_site_aniso_U_13
_atom_site_aniso_U_12
C1 0.0472(12) 0.0515(12) 0.0408(10) 0.0066(9) -0.0015(8) -0.0004(10)
C2 0.0489(13) 0.0537(14) 0.0471(12) 0.0043(10) 0.0018(9) -0.0009(10)
C3 0.0707(16) 0.0558(16) 0.0541(13) 0.0115(11) -0.0029(11) 0.0022(12)
C4 0.0611(15) 0.0685(17) 0.0450(12) 0.0152(11) -0.0033(10) 0.0010(12)
C5 0.0568(14) 0.0657(16) 0.0411(11) 0.0012(10) -0.0010(9) -0.0037(11)
C6 0.0621(15) 0.0531(15) 0.0474(11) 0.0042(10) -0.0051(10) 0.0002(12)
C7 0.0574(14) 0.0514(15) 0.0460(11) 0.0038(10) -0.0055(9) -0.0026(11)
C8 0.0481(12) 0.0540(13) 0.0386(10) 0.0019(9) -0.0031(8) -0.0007(10)
C9 0.0653(15) 0.0548(14) 0.0382(11) -0.0025(9) -0.0012(10) 0.0069(12)
C10 0.0680(16) 0.0513(14) 0.0441(11) 0.0003(9) -0.0042(10) 0.0102(12)
C11 0.0624(14) 0.0521(13) 0.0381(10) 0.0014(9) -0.0020(9) -0.0031(11)
C12 0.0764(17) 0.0575(14) 0.0415(11) -0.0062(11) 0.0018(11) 0.0076(13)
C13 0.0657(15) 0.0510(13) 0.0478(12) 0.0018(10) -0.0006(10) 0.0080(12)
N1 0.0595(12) 0.0531(13) 0.0421(10) 0.0047(8) -0.0043(8) 0.0001(9)
O2 0.0966(14) 0.0521(10) 0.0506(9) -0.0009(8) -0.0078(9) -0.0027(9)
O11 0.1078(15) 0.0672(12) 0.0380(8) 0.0022(8) -0.0113(8) 0.0146(11)
Cl 0.1236(7) 0.0860(5) 0.0444(3) -0.0046(3) -0.0118(3) -0.0022(4)

loop_
_atom_type_symbol
_atom_type_description
_atom_type_scat_dispersion_real
_atom_type_scat_dispersion_imag
_atom_type_scat_source
C C 0.0033 0.0016 'International Tables Vol C Tables 4.2.6.8 and 6.1.1.4'
N N 0.0061 0.0033 'International Tables Vol C Tables 4.2.6.8 and 6.1.1.4'
O O 0.0106 0.0060 'International Tables Vol C Tables 4.2.6.8 and 6.1.1.4'
Cl Cl 0.1484 0.1585 'International Tables Vol C Tables 4.2.6.8 and 6.1.1.4'
H H 0.0000 0.0000 'International Tables Vol C Tables 4.2.6.8 and 6.1.1.4'

loop_
_geom_angle_atom_site_label_1
_geom_angle_atom_site_label_2
_geom_angle_atom_site_label_3
_geom_angle
C6 C1 C2 119.87(19)
C6 C1 C7 119.9(2)
C2 C1 C7 120.20(19)
O2 C2 C3 120.7(2)
O2 C2 C1 121.25(18)
C3 C2 C1 118.0(2)
C4 C3 C2 121.1(2)
C4 C3 H3 121.7(15)
C2 C3 H3 117.2(15)
C3 C4 C5 120.1(2)
C3 C4 H4 122.7(17)
C5 C4 H4 117.2(17)
C6 C5 C4 121.1(2)
C6 C5 Cl 120.19(19)
C4 C5 Cl 118.74(18)
C5 C6 C1 119.8(2)
C5 C6 H6 124.1(14)
C1 C6 H6 115.7(14)
N1 C7 C1 121.1(2)
N1 C7 H7 119.6(12)
C1 C7 H7 119.3(12)
C9 C8 C13 119.31(19)
C9 C8 N1 123.52(19)
C13 C8 N1 117.2(2)
C8 C9 C10 120.3(2)
C8 C9 H9 120.9(14)
C10 C9 H9 118.7(14)
C9 C10 C11 120.2(2)
C9 C10 H10 121.4(13)
C11 C10 H10 118.4(13)
O11 C11 C12 118.0(2)
O11 C11 C10 122.6(2)
C12 C11 C10 119.42(19)
C13 C12 C11 120.3(2)
C13 C12 H12 117.6(15)
C11 C12 H12 122.1(15)
C12 C13 C8 120.4(2)
C12 C13 H13 121.2(13)
C8 C13 H13 118.4(13)
C7 N1 C8 125.8(2)
C7 N1 H1 117.1
C8 N1 H1 117.1
C2 O2 H2 109.5
C11 O11 H11 109(2)

loop_
_geom_bond_atom_site_label_1
_geom_bond_atom_site_label_2
_geom_bond_distance
C1 C6 1.403(3)
C1 C2 1.414(3)
C1 C7 1.434(3)
C2 O2 1.320(2)
C2 C3 1.404(3)
C3 C4 1.366(3)
C3 H3 0.99(3)
C4 C5 1.384(3)
C4 H4 0.89(2)
C5 C6 1.363(3)
C5 Cl 1.745(2)
C6 H6 0.98(3)
C7 N1 1.287(3)
C7 H7 0.99(2)
C8 C9 1.378(3)
C8 C13 1.388(3)
C8 N1 1.418(3)
C9 C10 1.379(3)
C9 H9 0.96(2)
C10 C11 1.388(3)
C10 H10 0.98(2)
C11 O11 1.359(2)
C11 C12 1.377(3)
C12 C13 1.375(3)
C12 H12 0.97(2)
C13 H13 0.98(3)
N1 H1 0.8034
O2 H2 0.8183
O11 H11 0.85(3)

loop_
_geom_torsion_atom_site_label_1
_geom_torsion_atom_site_label_2
_geom_torsion_atom_site_label_3
_geom_torsion_atom_site_label_4
_geom_torsion
C6 C1 C2 O2 -178.2(2)
C7 C1 C2 O2 3.6(3)
C6 C1 C2 C3 1.3(3)
C7 C1 C2 C3 -176.9(2)
O2 C2 C3 C4 178.5(2)
C1 C2 C3 C4 -1.0(4)
C2 C3 C4 C5 0.3(4)
C3 C4 C5 C6 0.1(4)
C3 C4 C5 Cl -179.54(19)
C4 C5 C6 C1 0.3(4)
Cl C5 C6 C1 179.87(17)
C2 C1 C6 C5 -1.0(4)
C7 C1 C6 C5 177.3(2)
C6 C1 C7 N1 178.1(2)
C2 C1 C7 N1 -3.6(4)
C13 C8 C9 C10 0.2(3)
N1 C8 C9 C10 -178.7(2)
C8 C9 C10 C11 0.2(4)
C9 C10 C11 O11 179.3(2)
C9 C10 C11 C12 -0.6(4)
O11 C11 C12 C13 -179.3(2)
C10 C11 C12 C13 0.5(4)
C11 C12 C13 C8 -0.1(4)
C9 C8 C13 C12 -0.3(4)
N1 C8 C13 C12 178.7(2)
C1 C7 N1 C8 176.2(2)
C9 C8 N1 C7 -25.2(3)
C13 C8 N1 C7 155.9(2)
